data_1515516
loop_
_publ_author_name
'Serpell, Christopher J.'
'Cookson, James'
'Thompson, Amber L.'
'Beer, Paul D.'

_publ_section_title
;
 A dual-functional tetrakis-imidazolium macrocycle for supramolecular
 assembly
;
_journal_issue 3
_journal_name_full 'Chemical Science'
_journal_page_first 494
_journal_paper_doi 10.1039/c0sc00511h
_journal_volume 2
_journal_year 2011
_chemical_formula_moiety 'C28 H12 Co4 O14'
_chemical_formula_sum 'C28 H12 Co4 O14'
_chemical_formula_weight 808.13
_chemical_melting_point ?
_space_group_IT_number 14
_symmetry_cell_setting monoclinic
_symmetry_space_group_name_Hall '-P 2yn'
_symmetry_space_group_name_H-M 'P 1 21/n 1'
_atom_sites_solution_hydrogens geom
_atom_sites_solution_primary direct
_audit_creation_date 08-12-15
_audit_creation_method CRYSTALS_ver_12.86
_cell_angle_alpha 90
_cell_angle_beta 94.1530(10)
_cell_angle_gamma 90
_cell_formula_units_Z 2
_cell_length_a 9.6916(2)
_cell_length_b 13.8803(3)
_cell_length_c 10.9660(3)
_cell_measurement_reflns_used 3304
_cell_measurement_temperature 150
_cell_measurement_theta_max 27
_cell_measurement_theta_min 5
_cell_volume 1471.30(6)
_computing_cell_refinement 'DENZO/SCALEPACK (Otwinowski & Minor, 1997)'
_computing_data_collection 'COLLECT (Nonius, 1997-2001).'
_computing_data_reduction 'DENZO/SCALEPACK (Otwinowski & Minor, 1997)'
_computing_molecular_graphics 'CAMERON (Watkin et al., 1996)'
_computing_publication_material 'CRYSTALS (Betteridge et al., 2003)'
_computing_structure_refinement 'CRYSTALS (Betteridge et al., 2003)'
_computing_structure_solution 'Superflip (Palatinus & Chapuis, 2007)'
_diffrn_ambient_temperature 150
_diffrn_measured_fraction_theta_full 0.992
_diffrn_measured_fraction_theta_max 0.991
_diffrn_measurement_device 'Nonius KappaCCD'
_diffrn_measurement_device_type Area
_diffrn_measurement_method \w
_diffrn_radiation_monochromator graphite
_diffrn_radiation_type 'Mo K\a'
_diffrn_radiation_wavelength 0.71073
_diffrn_reflns_av_R_equivalents 0.030
_diffrn_reflns_limit_h_max 12
_diffrn_reflns_limit_h_min -12
_diffrn_reflns_limit_k_max 18
_diffrn_reflns_limit_k_min -16
_diffrn_reflns_limit_l_max 14
_diffrn_reflns_limit_l_min -14
_diffrn_reflns_number 15310
_diffrn_reflns_theta_full 26.088
_diffrn_reflns_theta_max 27.461
_diffrn_reflns_theta_min 5.141
_diffrn_standards_number 0
_exptl_absorpt_coefficient_mu 2.287
_exptl_absorpt_correction_T_max 0.78
_exptl_absorpt_correction_T_min 0.67
_exptl_absorpt_correction_type multi-scan
_exptl_absorpt_process_details 'DENZO/SCALEPACK (Otwinowski & Minor, 1997)'
_exptl_crystal_colour clear_dark_red
_exptl_crystal_density_diffrn 1.824
_exptl_crystal_density_meas ?
_exptl_crystal_density_method 'not measured'
_exptl_crystal_description needle
_exptl_crystal_F_000 800
_exptl_crystal_size_max 0.82
_exptl_crystal_size_mid 0.22
_exptl_crystal_size_min 0.11
_refine_diff_density_max 0.33
_refine_diff_density_min -0.40
_refine_ls_extinction_method None
_refine_ls_goodness_of_fit_ref 0.9888
_refine_ls_hydrogen_treatment constr
_refine_ls_matrix_type full
_refine_ls_number_parameters 208
_refine_ls_number_reflns 3330
_refine_ls_number_restraints 0
_refine_ls_R_factor_all 0.0278
_refine_ls_R_factor_gt 0.0229
_refine_ls_shift/su_max 0.001202
_refine_ls_structure_factor_coef Fsqd
_refine_ls_weighting_details
;
Method= Modified Sheldrick
w=1/[\s^2^(F^2^) + ( 0.02P)^2^ + 1.12P]
,where P=(max(Fo^2^,0) + 2Fc^2^)/3
;
_refine_ls_weighting_scheme calc
_refine_ls_wR_factor_all 0.0565
_refine_ls_wR_factor_gt 0.0540
_refine_ls_wR_factor_ref 0.0565
_reflns_limit_h_max 12
_reflns_limit_h_min -12
_reflns_limit_k_max 18
_reflns_limit_k_min 0
_reflns_limit_l_max 14
_reflns_limit_l_min 0
_reflns_number_gt 2969
_reflns_number_total 3330
_reflns_threshold_expression I>2.0\s(I)
_oxford_diffrn_Wilson_B_factor 1.49
_oxford_diffrn_Wilson_scale 2.31
_oxford_refine_ls_r_factor_ref 0.0278
_oxford_refine_ls_scale 0.6344(9)
_oxford_reflns_number_all 3330
_oxford_reflns_threshold_expression_ref I>-3.0\s(I)
_oxford_structure_analysis_title 032CJS08
_cod_data_source_file c0sc00511h.txt
_cod_data_source_block 11II
_cod_depositor_comments
;
The following automatic conversions were performed:

'_chemical_melting_point' value 'not measured' was changed to '?' -
the value is undefined or not given.

Automatic conversion script
Id: cif_fix_values 2281 2013-09-26 08:29:07Z andrius 

The following automatic conversions were performed:

'_exptl_crystal_density_meas' value 'not measured' was changed to '?'
- the value is perceived as not measured.

Automatic conversion script
Id: cif_fix_values 3008 2015-01-20 13:52:24Z robertas 
;
_cod_original_sg_symbol_H-M 'P 21/n '
_cod_database_code 1515516

loop_
_symmetry_equiv_pos_as_xyz
x,y,z
-x,-y,-z
x+1/2,-y+1/2,z+1/2
-x+1/2,y+1/2,-z+1/2

loop_
_atom_site_label
_atom_site_type_symbol
_atom_site_fract_x
_atom_site_fract_y
_atom_site_fract_z
_atom_site_U_iso_or_equiv
_atom_site_occupancy
_atom_site_adp_type
_atom_site_refinement_flags_posn
Co1 Co 0.04064(2) 0.234708(16) 0.73201(2) 0.0204 1.0000 Uani .
Co2 Co 0.08216(2) 0.365162(16) 0.88413(2) 0.0214 1.0000 Uani .
C3 C 0.21678(16) 0.28569(12) 0.80314(15) 0.0213 1.0000 Uani .
C4 C 0.15538(17) 0.23335(12) 0.88625(16) 0.0240 1.0000 Uani .
C5 C 0.35553(16) 0.30809(12) 0.76255(15) 0.0223 1.0000 Uani .
O6 O 0.34070(11) 0.37298(8) 0.66073(10) 0.0215 1.0000 Uani .
C7 C 0.46039(16) 0.41271(11) 0.62336(14) 0.0182 1.0000 Uani .
C8 C 0.59012(16) 0.39509(12) 0.67696(15) 0.0208 1.0000 Uani .
C9 C 0.70583(16) 0.44162(12) 0.63248(15) 0.0206 1.0000 Uani .
C10 C 0.69258(15) 0.50345(11) 0.53532(14) 0.0192 1.0000 Uani .
C11 C 0.55937(15) 0.52268(11) 0.47827(14) 0.0165 1.0000 Uani .
C12 C -0.0747(2) 0.35231(14) 0.96347(18) 0.0340 1.0000 Uani .
O13 O -0.17167(17) 0.34060(12) 1.01394(16) 0.0537 1.0000 Uani .
C14 C 0.06675(18) 0.46908(13) 0.78305(17) 0.0276 1.0000 Uani .
O15 O 0.06178(17) 0.53355(11) 0.72003(14) 0.0461 1.0000 Uani .
C16 C 0.1946(2) 0.41623(14) 1.00405(17) 0.0319 1.0000 Uani .
O17 O 0.26785(17) 0.44751(12) 1.07952(14) 0.0486 1.0000 Uani .
C18 C -0.13555(18) 0.20914(12) 0.76915(17) 0.0266 1.0000 Uani .
O19 O -0.24564(13) 0.19493(10) 0.79349(14) 0.0392 1.0000 Uani .
C20 C 0.02532(17) 0.29872(13) 0.58658(16) 0.0269 1.0000 Uani .
O21 O 0.01784(16) 0.33721(12) 0.49527(13) 0.0448 1.0000 Uani .
C22 C 0.08379(18) 0.11660(13) 0.67954(17) 0.0276 1.0000 Uani .
O23 O 0.11048(15) 0.04151(10) 0.64793(14) 0.0414 1.0000 Uani .
H41 H 0.1772 0.1862 0.9511 0.0297 1.0000 Uiso R
H52 H 0.4110 0.3393 0.8316 0.0260 1.0000 Uiso R
H51 H 0.4018 0.2490 0.7385 0.0273 1.0000 Uiso R
H81 H 0.6025 0.3514 0.7436 0.0258 1.0000 Uiso R
H91 H 0.7938 0.4298 0.6718 0.0240 1.0000 Uiso R
H101 H 0.7738 0.5338 0.5064 0.0237 1.0000 Uiso R

loop_
_atom_site_aniso_label
_atom_site_aniso_U_11
_atom_site_aniso_U_22
_atom_site_aniso_U_33
_atom_site_aniso_U_23
_atom_site_aniso_U_13
_atom_site_aniso_U_12
Co1 0.01921(12) 0.01839(12) 0.02424(12) 0.00327(8) 0.00544(8) -0.00019(8)
Co2 0.02275(12) 0.02094(12) 0.02112(12) 0.00287(8) 0.00504(9) 0.00013(8)
C3 0.0200(7) 0.0209(8) 0.0232(8) 0.0032(6) 0.0027(6) 0.0015(6)
C4 0.0245(8) 0.0230(8) 0.0249(8) 0.0074(7) 0.0032(6) 0.0014(6)
C5 0.0190(7) 0.0234(8) 0.0248(8) 0.0081(7) 0.0038(6) 0.0012(6)
O6 0.0160(5) 0.0246(6) 0.0243(6) 0.0095(5) 0.0033(4) -0.0016(4)
C7 0.0171(7) 0.0178(7) 0.0204(7) -0.0005(6) 0.0055(6) -0.0009(6)
C8 0.0203(7) 0.0212(8) 0.0209(8) 0.0037(6) 0.0025(6) 0.0016(6)
C9 0.0146(7) 0.0240(8) 0.0229(8) -0.0017(6) -0.0001(6) 0.0008(6)
C10 0.0156(7) 0.0201(8) 0.0221(8) -0.0010(6) 0.0026(6) -0.0011(6)
C11 0.0161(7) 0.0156(7) 0.0181(7) -0.0023(6) 0.0029(6) 0.0001(6)
C12 0.0410(11) 0.0270(9) 0.0357(10) -0.0030(8) 0.0144(9) 0.0004(8)
O13 0.0524(10) 0.0484(9) 0.0656(11) -0.0061(8) 0.0404(9) -0.0045(8)
C14 0.0253(8) 0.0265(9) 0.0304(9) -0.0008(8) -0.0022(7) -0.0005(7)
O15 0.0565(10) 0.0331(8) 0.0471(9) 0.0175(7) -0.0070(7) -0.0001(7)
C16 0.0380(10) 0.0306(10) 0.0272(9) 0.0050(8) 0.0028(8) 0.0035(8)
O17 0.0571(10) 0.0508(9) 0.0354(8) -0.0003(7) -0.0153(7) -0.0031(8)
C18 0.0274(9) 0.0203(8) 0.0326(9) 0.0026(7) 0.0064(7) 0.0014(7)
O19 0.0255(7) 0.0346(8) 0.0593(9) 0.0055(7) 0.0152(6) -0.0003(6)
C20 0.0237(8) 0.0279(9) 0.0291(9) 0.0017(7) 0.0017(7) -0.0035(7)
O21 0.0465(9) 0.0557(9) 0.0314(8) 0.0151(7) -0.0019(6) -0.0059(7)
C22 0.0230(8) 0.0280(9) 0.0329(9) 0.0034(7) 0.0099(7) -0.0015(7)
O23 0.0445(8) 0.0264(7) 0.0554(9) -0.0034(6) 0.0184(7) 0.0045(6)

loop_
_atom_type_symbol
_atom_type_scat_dispersion_real
_atom_type_scat_dispersion_imag
_atom_type_scat_Cromer_Mann_a1
_atom_type_scat_Cromer_Mann_b1
_atom_type_scat_Cromer_Mann_a2
_atom_type_scat_Cromer_Mann_b2
_atom_type_scat_Cromer_Mann_a3
_atom_type_scat_Cromer_Mann_b3
_atom_type_scat_Cromer_Mann_a4
_atom_type_scat_Cromer_Mann_b4
_atom_type_scat_Cromer_Mann_c
_atom_type_scat_source
C 0.0033 0.0016 2.3100 20.8439 1.0200 10.2075 1.5886 0.5687 0.8650 51.6512 0.2156 'International Tables Vol C 4.2.6.8 and 6.1.1.4'
H 0.0000 0.0000 0.4930 10.5109 0.3229 26.1257 0.1402 3.1424 0.0408 57.7998 0.0030 'International Tables Vol C 4.2.6.8 and 6.1.1.4'
Co 0.3494 0.9721 12.2841 4.2791 7.3409 0.2784 4.0034 13.5359 2.3488 71.1692 1.0118 'International Tables Vol C 4.2.6.8 and 6.1.1.4'
F 0.0171 0.0103 3.5392 10.2825 2.6412 4.2944 1.5170 0.2615 1.0243 26.1476 0.2776 'International Tables Vol C 4.2.6.8 and 6.1.1.4'
N 0.0061 0.0033 12.2126 0.0057 3.1322 9.8933 2.0125 28.9975 1.1663 0.5826 -11.5290 'International Tables Vol C 4.2.6.8 and 6.1.1.4'
O 0.0106 0.0060 3.0485 13.2771 2.2868 5.7011 1.5463 0.3239 0.8670 32.9089 0.2508 'International Tables Vol C 4.2.6.8 and 6.1.1.4'
P 0.1023 0.0942 6.4345 1.9067 4.1791 27.1570 1.7800 0.5260 1.4908 68.1645 1.1149 'International Tables Vol C 4.2.6.8 and 6.1.1.4'

loop_
_geom_angle_atom_site_label_1
_geom_angle_site_symmetry_1
_geom_angle_atom_site_label_2
_geom_angle_atom_site_label_3
_geom_angle_site_symmetry_3
_geom_angle
_geom_angle_publ_flag
Co2 . Co1 C3 . 51.12(5) yes
Co2 . Co1 C4 . 50.93(5) yes
C3 . Co1 C4 . 40.00(7) yes
Co2 . Co1 C18 . 95.81(6) yes
C3 . Co1 C18 . 141.92(8) yes
C4 . Co1 C18 . 106.78(8) yes
Co2 . Co1 C20 . 103.42(6) yes
C3 . Co1 C20 . 100.71(7) yes
C4 . Co1 C20 . 140.06(7) yes
C18 . Co1 C20 . 105.83(8) yes
Co2 . Co1 C22 . 148.55(6) yes
C3 . Co1 C22 . 103.94(7) yes
C4 . Co1 C22 . 97.89(8) yes
C18 . Co1 C22 . 97.92(8) yes
C20 . Co1 C22 . 99.83(8) yes
Co1 . Co2 C3 . 50.71(5) yes
Co1 . Co2 C4 . 50.71(5) yes
C3 . Co2 C4 . 39.81(7) yes
Co1 . Co2 C12 . 98.65(6) yes
C3 . Co2 C12 . 140.08(8) yes
C4 . Co2 C12 . 102.56(8) yes
Co1 . Co2 C14 . 99.63(6) yes
C3 . Co2 C14 . 101.38(7) yes
C4 . Co2 C14 . 139.51(8) yes
C12 . Co2 C14 . 109.61(8) yes
Co1 . Co2 C16 . 147.62(6) yes
C3 . Co2 C16 . 99.50(8) yes
C4 . Co2 C16 . 99.21(8) yes
C12 . Co2 C16 . 99.96(9) yes
C14 . Co2 C16 . 98.76(8) yes
Co2 . C3 Co1 . 78.17(6) yes
Co2 . C3 C4 . 69.82(10) yes
Co1 . C3 C4 . 69.95(10) yes
Co2 . C3 C5 . 131.63(12) yes
Co1 . C3 C5 . 137.86(12) yes
C4 . C3 C5 . 141.03(15) yes
C3 . C4 Co2 . 70.37(10) yes
C3 . C4 Co1 . 70.05(10) yes
Co2 . C4 Co1 . 78.36(6) yes
C3 . C4 H41 . 140.8 no
Co2 . C4 H41 . 133.8 no
Co1 . C4 H41 . 135.6 no
C3 . C5 O6 . 108.92(13) yes
C3 . C5 H52 . 108.4 no
O6 . C5 H52 . 109.7 no
C3 . C5 H51 . 110.4 no
O6 . C5 H51 . 109.7 no
H52 . C5 H51 . 109.7 no
C5 . O6 C7 . 116.45(12) yes
C11 2_666 C7 O6 . 114.54(13) yes
C11 2_666 C7 C8 . 120.80(14) yes
O6 . C7 C8 . 124.65(14) yes
C7 . C8 C9 . 119.82(14) yes
C7 . C8 H81 . 120.3 no
C9 . C8 H81 . 119.9 no
C8 . C9 C10 . 121.64(14) yes
C8 . C9 H91 . 118.6 no
C10 . C9 H91 . 119.8 no
C9 . C10 C11 . 119.54(14) yes
C9 . C10 H101 . 119.8 no
C11 . C10 H101 . 120.7 no
C7 2_666 C11 C11 2_666 118.13(17) yes
C7 2_666 C11 C10 . 121.80(14) yes
C11 2_666 C11 C10 . 120.07(17) yes
Co2 . C12 O13 . 177.35(18) yes
Co2 . C14 O15 . 177.72(17) yes
Co2 . C16 O17 . 178.70(18) yes
Co1 . C18 O19 . 178.62(16) yes
Co1 . C20 O21 . 178.53(17) yes
Co1 . C22 O23 . 179.03(16) yes

loop_
_geom_bond_atom_site_label_1
_geom_bond_atom_site_label_2
_geom_bond_site_symmetry_2
_geom_bond_distance
_geom_bond_publ_flag
Co1 Co2 . 2.4751(3) yes
Co1 C3 . 1.9571(16) yes
Co1 C4 . 1.9559(17) yes
Co1 C18 . 1.8188(18) yes
Co1 C20 . 1.8222(18) yes
Co1 C22 . 1.7967(19) yes
Co2 C3 . 1.9687(16) yes
Co2 C4 . 1.9619(17) yes
Co2 C12 . 1.8139(19) yes
Co2 C14 . 1.8187(18) yes
Co2 C16 . 1.792(2) yes
C3 C4 . 1.338(2) yes
C3 C5 . 1.480(2) yes
C4 H41 . 0.978 no
C5 O6 . 1.4337(19) yes
C5 H52 . 0.995 no
C5 H51 . 0.980 no
O6 C7 . 1.3735(18) yes
C7 C11 2_666 1.433(2) yes
C7 C8 . 1.371(2) yes
C8 C9 . 1.411(2) yes
C8 H81 . 0.950 no
C9 C10 . 1.367(2) yes
C9 H91 . 0.941 no
C10 C11 . 1.419(2) yes
C10 H101 . 0.966 no
C11 C11 2_666 1.424(3) yes
C12 O13 . 1.137(2) yes
C14 O15 . 1.129(2) yes
C16 O17 . 1.137(2) yes
C18 O19 . 1.136(2) yes
C20 O21 . 1.133(2) yes
C22 O23 . 1.134(2) yes
